data_7228365
loop_
_publ_author_name
'Yoshida, Yukihiro'
'Nakamura, Yuto'
'Kishida, Hideo'
'Hayama, Hiromi'
'Nakano, Yoshiaki'
'Yamochi, Hideki'
'Saito, Gunzi'

_publ_section_title
;
 Racemic Charge-Transfer Complexes of Helical Polycyclic Aromatic
 Hydrocarbon Molecule
;
_journal_name_full CrystEngComm
_journal_paper_doi 10.1039/C7CE00763A
_journal_year 2017
_chemical_formula_moiety '(C26 H16), (C12 H2 F2 N4)'
_chemical_formula_sum 'C38 H18 F2 N4'
_chemical_formula_weight 568.58
_chemical_name_common ([6]helicene)(F2TCNQ)
_chemical_name_systematic
; 
 ? 
;
_space_group_IT_number 14
_symmetry_cell_setting monoclinic
_symmetry_space_group_name_Hall '-P 2yn'
_symmetry_space_group_name_H-M 'P 1 21/n 1'
_atom_sites_solution_hydrogens geom
_atom_sites_solution_primary direct
_atom_sites_solution_secondary difmap
_audit_creation_method SHELXL-97
_audit_update_record
;
2017-02-17 deposited with the CCDC.
2017-06-02 downloaded from the CCDC.
;
_cell_angle_alpha 90.00
_cell_angle_beta 90.488(1)
_cell_angle_gamma 90.00
_cell_formula_units_Z 4
_cell_length_a 8.3747(4)
_cell_length_b 16.7659(8)
_cell_length_c 19.2823(9)
_cell_measurement_reflns_used 7073
_cell_measurement_temperature 100(2)
_cell_measurement_theta_max 28.07
_cell_measurement_theta_min 2.44
_cell_volume 2707.3(2)
_computing_cell_refinement 'Bruker SAINT'
_computing_data_collection 'Bruker APEX2'
_computing_data_reduction 'Bruker SAINT'
_computing_molecular_graphics 'Bruker SHELXTL'
_computing_publication_material 'Bruker SHELXTL'
_computing_structure_refinement 'SHELXL-2013 (Sheldrick, 2013)'
_computing_structure_solution 'SHELXS-2013 (Sheldrick, 2013)'
_diffrn_ambient_temperature 100(2)
_diffrn_detector_area_resol_mean 8.333
_diffrn_measured_fraction_theta_full 0.998
_diffrn_measured_fraction_theta_max 0.996
_diffrn_measurement_device_type 'Bruker APEX-II CCD'
_diffrn_measurement_method '\f and \w scans'
_diffrn_radiation_monochromator graphite
_diffrn_radiation_source 'fine-focus sealed tube'
_diffrn_radiation_type MoK\a
_diffrn_radiation_wavelength 0.71073
_diffrn_reflns_av_R_equivalents 0.0156
_diffrn_reflns_av_sigmaI/netI 0.0208
_diffrn_reflns_limit_h_max 10
_diffrn_reflns_limit_h_min -6
_diffrn_reflns_limit_k_max 16
_diffrn_reflns_limit_k_min -20
_diffrn_reflns_limit_l_max 24
_diffrn_reflns_limit_l_min -23
_diffrn_reflns_number 14102
_diffrn_reflns_theta_full 25.00
_diffrn_reflns_theta_max 26.37
_diffrn_reflns_theta_min 1.61
_exptl_absorpt_coefficient_mu 0.093
_exptl_absorpt_correction_T_max 0.9898
_exptl_absorpt_correction_T_min 0.9655
_exptl_absorpt_correction_type numerical
_exptl_crystal_colour black
_exptl_crystal_density_diffrn 1.395
_exptl_crystal_density_method 'not measured'
_exptl_crystal_description 'hexagonal bifrustum'
_exptl_crystal_F_000 1168
_exptl_crystal_size_max 0.38
_exptl_crystal_size_mid 0.19
_exptl_crystal_size_min 0.11
_refine_diff_density_max 0.239
_refine_diff_density_min -0.210
_refine_diff_density_rms 0.038
_refine_ls_extinction_method none
_refine_ls_goodness_of_fit_ref 1.019
_refine_ls_hydrogen_treatment constr
_refine_ls_matrix_type full
_refine_ls_number_parameters 404
_refine_ls_number_reflns 5528
_refine_ls_number_restraints 0
_refine_ls_restrained_S_all 1.019
_refine_ls_R_factor_all 0.0527
_refine_ls_R_factor_gt 0.0391
_refine_ls_shift/su_max 0.001
_refine_ls_shift/su_mean 0.000
_refine_ls_structure_factor_coef Fsqd
_refine_ls_weighting_details 'calc w=1/[\s^2^(Fo^2^)+(0.0466P)^2^+0.9402P] where P=(Fo^2^+2Fc^2^)/3'
_refine_ls_weighting_scheme calc
_refine_ls_wR_factor_gt 0.0921
_refine_ls_wR_factor_ref 0.0991
_reflns_number_gt 4532
_reflns_number_total 5528
_reflns_threshold_expression >2sigma(I)
_cod_data_source_file c7ce00763a2.cif
_cod_data_source_block 6helicene-F2TCNQ
_cod_depositor_comments
;
The following automatic conversions were performed:

'_symmetry_cell_setting' value 'Monoclinic' changed to 'monoclinic'
according to
/home/data/users/saulius/crontab/automatic-downloads/rss-feeds/RSC/lib/dictionaries/cif_core.dic
dictionary named 'cif_core.dic' version 2.4.2 from 2011-04-26.

Automatic conversion script
Id: cif_fix_values 4973 2017-02-22 13:04:09Z antanas 
;
_cod_original_sg_symbol_H-M 'P2(1)/n  '
_cod_database_code 7228365

loop_
_symmetry_equiv_pos_as_xyz
'x, y, z'
'-x+1/2, y+1/2, -z+1/2'
'-x, -y, -z'
'x-1/2, -y-1/2, z-1/2'

loop_
_atom_site_label
_atom_site_type_symbol
_atom_site_fract_x
_atom_site_fract_y
_atom_site_fract_z
_atom_site_U_iso_or_equiv
_atom_site_adp_type
_atom_site_occupancy
_atom_site_symmetry_multiplicity
_atom_site_calc_flag
_atom_site_refinement_flags
_atom_site_disorder_assembly
_atom_site_disorder_group
C1 C 0.0559(2) 0.03524(9) 0.87662(8) 0.0382(4) Uani 1 1 d . . .
H1 H 0.0294 -0.0147 0.8941 0.046 Uiso 1 1 calc R . .
C2 C -0.06394(19) 0.09027(9) 0.86010(7) 0.0327(3) Uani 1 1 d . . .
H2 H -0.1701 0.0777 0.8688 0.039 Uiso 1 1 calc R . .
C3 C 0.2119(2) 0.05528(9) 0.86695(8) 0.0349(4) Uani 1 1 d . . .
H3 H 0.2915 0.0187 0.8782 0.042 Uiso 1 1 calc R . .
C4 C -0.02656(17) 0.16261(8) 0.83115(7) 0.0254(3) Uani 1 1 d . . .
H4 H -0.1081 0.1980 0.8198 0.030 Uiso 1 1 calc R . .
C5 C 0.25497(18) 0.13049(8) 0.84024(7) 0.0274(3) Uani 1 1 d . . .
C6 C 0.13352(16) 0.18432(8) 0.81830(7) 0.0225(3) Uani 1 1 d . . .
C7 C 0.41779(18) 0.15586(9) 0.84087(7) 0.0322(3) Uani 1 1 d . . .
H7 H 0.4986 0.1193 0.8504 0.039 Uiso 1 1 calc R . .
C8 C 0.45489(17) 0.23269(10) 0.82773(7) 0.0320(3) Uani 1 1 d . . .
H8 H 0.5599 0.2497 0.8333 0.038 Uiso 1 1 calc R . .
C9 C 0.33614(17) 0.28829(8) 0.80543(7) 0.0269(3) Uani 1 1 d . . .
C10 C 0.17862(16) 0.26205(8) 0.79153(7) 0.0226(3) Uani 1 1 d . . .
C11 C 0.37477(19) 0.37058(9) 0.79954(7) 0.0341(4) Uani 1 1 d . . .
H11 H 0.4794 0.3874 0.8068 0.041 Uiso 1 1 calc R . .
C12 C 0.2606(2) 0.42431(9) 0.78346(8) 0.0353(4) Uani 1 1 d . . .
H12 H 0.2844 0.4785 0.7855 0.042 Uiso 1 1 calc R . .
C13 C 0.1048(2) 0.39966(8) 0.76344(7) 0.0305(3) Uani 1 1 d . . .
C14 C 0.06865(17) 0.31702(8) 0.75811(7) 0.0233(3) Uani 1 1 d . . .
C15 C -0.0163(2) 0.45711(9) 0.75010(7) 0.0389(4) Uani 1 1 d . . .
H15 H 0.0068 0.5111 0.7549 0.047 Uiso 1 1 calc R . .
C16 C -0.1646(2) 0.43412(9) 0.73043(8) 0.0400(4) Uani 1 1 d . . .
H16 H -0.2466 0.4715 0.7285 0.048 Uiso 1 1 calc R . .
C17 C -0.19640(19) 0.35325(9) 0.71270(7) 0.0316(3) Uani 1 1 d . . .
C18 C -0.07545(16) 0.29500(8) 0.72081(7) 0.0243(3) Uani 1 1 d . . .
C19 C -0.34857(19) 0.33113(11) 0.68515(8) 0.0397(4) Uani 1 1 d . . .
H19 H -0.4274 0.3698 0.6801 0.048 Uiso 1 1 calc R . .
C20 C -0.38054(18) 0.25540(11) 0.66630(8) 0.0383(4) Uani 1 1 d . . .
H20 H -0.4842 0.2411 0.6538 0.046 Uiso 1 1 calc R . .
C21 C -0.25713(17) 0.19689(9) 0.66526(7) 0.0299(3) Uani 1 1 d . . .
C22 C -0.10038(16) 0.21819(8) 0.68749(7) 0.0237(3) Uani 1 1 d . . .
C23 C -0.2849(2) 0.11983(10) 0.63847(8) 0.0379(4) Uani 1 1 d . . .
H23 H -0.3888 0.1044 0.6276 0.046 Uiso 1 1 calc R . .
C24 C -0.1628(2) 0.06743(9) 0.62810(8) 0.0378(4) Uani 1 1 d . . .
H24 H -0.1836 0.0162 0.6119 0.045 Uiso 1 1 calc R . .
C25 C -0.0059(2) 0.09155(8) 0.64206(7) 0.0313(3) Uani 1 1 d . . .
H25 H 0.0786 0.0578 0.6313 0.038 Uiso 1 1 calc R . .
C26 C 0.02450(17) 0.16480(8) 0.67159(7) 0.0236(3) Uani 1 1 d . . .
H26 H 0.1295 0.1794 0.6813 0.028 Uiso 1 1 calc R . .
C27 C 0.36973(16) 0.20451(8) 1.01868(7) 0.0239(3) Uani 1 1 d . A .
C28 C 0.20134(16) 0.19268(8) 1.00605(7) 0.0241(3) Uani 1 1 d . . .
H28 H 0.1579 0.1430 1.0160 0.029 Uiso 0.0661(13) 1 calc PR A 1
F1 F 0.14118(10) 0.12132(5) 1.02186(5) 0.0293(2) Uani 0.9339(13) 1 d P A 2
C29 C 0.10442(16) 0.24910(8) 0.98094(7) 0.0240(3) Uani 1 1 d . A .
H29 H -0.0028 0.2376 0.9730 0.029 Uiso 0.9339(13) 1 calc PR A 1
F1B F 0.5776(14) 0.2956(7) 1.0094(6) 0.0293(2) Uani 0.0661(13) 1 d P A 2
C30 C 0.16463(16) 0.32751(8) 0.96607(6) 0.0227(3) Uani 1 1 d . . .
C31 C 0.33279(17) 0.33967(8) 0.97909(7) 0.0242(3) Uani 1 1 d . A .
H31 H 0.3756 0.3898 0.9704 0.029 Uiso 0.0661(13) 1 calc PR A 1
F2 F 0.39220(10) 0.41224(5) 0.96511(5) 0.0292(2) Uani 0.9339(13) 1 d P A 2
C32 C 0.43037(16) 0.28265(8) 1.00303(7) 0.0247(3) Uani 1 1 d . . .
H32 H 0.5383 0.2936 1.0096 0.030 Uiso 0.9339(13) 1 calc PR A 1
F2B F -0.0510(14) 0.2310(7) 0.9768(6) 0.0292(2) Uani 0.0661(13) 1 d P A 2
C33 C 0.46738(17) 0.14546(8) 1.04414(7) 0.0271(3) Uani 1 1 d . . .
C34 C 0.41714(17) 0.06510(9) 1.05745(7) 0.0281(3) Uani 1 1 d . A .
C35 C 0.63357(19) 0.16084(9) 1.05821(8) 0.0350(4) Uani 1 1 d . A .
C36 C 0.06434(16) 0.38629(8) 0.94152(7) 0.0247(3) Uani 1 1 d . A .
C37 C -0.09958(18) 0.36808(8) 0.92475(8) 0.0285(3) Uani 1 1 d . . .
C38 C 0.10733(16) 0.46851(8) 0.93342(7) 0.0260(3) Uani 1 1 d . . .
N1 N 0.38663(16) -0.00042(8) 1.06771(7) 0.0369(3) Uani 1 1 d . . .
N2 N 0.76506(17) 0.17360(10) 1.06993(9) 0.0532(4) Uani 1 1 d . . .
N3 N -0.22943(16) 0.35302(8) 0.91078(8) 0.0397(3) Uani 1 1 d . A .
N4 N 0.13147(15) 0.53560(7) 0.92824(7) 0.0339(3) Uani 1 1 d . A .

loop_
_atom_site_aniso_label
_atom_site_aniso_U_11
_atom_site_aniso_U_22
_atom_site_aniso_U_33
_atom_site_aniso_U_23
_atom_site_aniso_U_13
_atom_site_aniso_U_12
C1 0.0612(11) 0.0232(7) 0.0301(8) 0.0037(6) -0.0029(7) -0.0065(7)
C2 0.0387(9) 0.0340(8) 0.0254(7) 0.0005(6) -0.0019(6) -0.0115(7)
C3 0.0503(10) 0.0259(7) 0.0283(8) -0.0009(6) -0.0067(7) 0.0092(7)
C4 0.0283(7) 0.0273(7) 0.0204(7) -0.0005(5) -0.0026(5) -0.0018(6)
C5 0.0338(8) 0.0286(7) 0.0199(7) -0.0054(5) -0.0026(6) 0.0052(6)
C6 0.0265(7) 0.0232(6) 0.0178(6) -0.0039(5) -0.0016(5) 0.0001(5)
C7 0.0304(8) 0.0416(8) 0.0244(7) -0.0063(6) -0.0041(6) 0.0110(7)
C8 0.0214(7) 0.0497(9) 0.0251(7) -0.0094(6) -0.0014(6) -0.0021(6)
C9 0.0279(7) 0.0329(7) 0.0201(6) -0.0065(6) 0.0035(6) -0.0052(6)
C10 0.0260(7) 0.0235(6) 0.0182(6) -0.0045(5) 0.0025(5) 0.0001(5)
C11 0.0386(9) 0.0388(8) 0.0250(7) -0.0092(6) 0.0079(6) -0.0160(7)
C12 0.0552(10) 0.0257(7) 0.0252(7) -0.0048(6) 0.0095(7) -0.0131(7)
C13 0.0494(10) 0.0234(7) 0.0187(7) -0.0011(5) 0.0072(6) -0.0003(6)
C14 0.0297(7) 0.0218(6) 0.0184(6) -0.0008(5) 0.0054(5) 0.0013(6)
C15 0.0691(12) 0.0239(7) 0.0237(8) 0.0013(6) 0.0081(8) 0.0099(7)
C16 0.0620(12) 0.0351(8) 0.0230(7) 0.0046(6) 0.0079(7) 0.0265(8)
C17 0.0376(9) 0.0392(8) 0.0182(7) 0.0040(6) 0.0054(6) 0.0154(7)
C18 0.0270(7) 0.0278(7) 0.0181(6) 0.0030(5) 0.0048(5) 0.0056(6)
C19 0.0339(9) 0.0623(11) 0.0229(7) 0.0087(7) 0.0058(6) 0.0236(8)
C20 0.0198(7) 0.0714(12) 0.0237(7) 0.0088(7) 0.0013(6) 0.0045(7)
C21 0.0243(7) 0.0469(9) 0.0185(6) 0.0071(6) 0.0006(5) -0.0045(6)
C22 0.0242(7) 0.0288(7) 0.0181(6) 0.0044(5) 0.0004(5) -0.0004(6)
C23 0.0351(9) 0.0535(10) 0.0251(8) 0.0099(7) -0.0057(6) -0.0201(8)
C24 0.0555(11) 0.0304(8) 0.0273(8) 0.0036(6) -0.0097(7) -0.0160(8)
C25 0.0448(9) 0.0242(7) 0.0249(7) 0.0003(6) -0.0066(6) 0.0016(6)
C26 0.0241(7) 0.0265(7) 0.0203(6) 0.0015(5) -0.0042(5) -0.0003(5)
C27 0.0254(7) 0.0290(7) 0.0173(6) -0.0027(5) 0.0022(5) 0.0034(6)
C28 0.0280(7) 0.0249(7) 0.0195(6) -0.0021(5) 0.0004(5) -0.0018(6)
F1 0.0294(5) 0.0244(4) 0.0342(5) 0.0004(4) -0.0031(4) -0.0020(4)
C29 0.0215(7) 0.0298(7) 0.0206(6) -0.0041(5) -0.0014(5) -0.0010(6)
F1B 0.0294(5) 0.0244(4) 0.0342(5) 0.0004(4) -0.0031(4) -0.0020(4)
C30 0.0232(7) 0.0289(7) 0.0161(6) -0.0025(5) 0.0009(5) 0.0023(6)
C31 0.0258(7) 0.0269(7) 0.0199(6) -0.0001(5) 0.0029(5) -0.0022(6)
F2 0.0251(5) 0.0293(5) 0.0333(5) 0.0059(4) 0.0001(4) -0.0028(4)
C32 0.0196(7) 0.0318(7) 0.0228(7) -0.0020(6) 0.0013(5) -0.0002(6)
F2B 0.0251(5) 0.0293(5) 0.0333(5) 0.0059(4) 0.0001(4) -0.0028(4)
C33 0.0256(7) 0.0307(7) 0.0249(7) -0.0004(6) 0.0023(6) 0.0041(6)
C34 0.0258(7) 0.0344(8) 0.0241(7) 0.0021(6) 0.0034(6) 0.0083(6)
C35 0.0299(9) 0.0345(8) 0.0407(9) 0.0031(7) -0.0008(7) 0.0082(6)
C36 0.0240(7) 0.0289(7) 0.0212(7) -0.0018(5) 0.0000(5) 0.0019(6)
C37 0.0302(8) 0.0264(7) 0.0288(7) -0.0004(6) -0.0016(6) 0.0057(6)
C38 0.0221(7) 0.0322(8) 0.0237(7) -0.0015(6) -0.0002(5) 0.0056(6)
N1 0.0374(8) 0.0358(7) 0.0375(7) 0.0080(6) 0.0090(6) 0.0068(6)
N2 0.0284(8) 0.0551(9) 0.0761(12) 0.0013(8) -0.0087(7) 0.0055(7)
N3 0.0292(8) 0.0396(7) 0.0501(9) -0.0028(6) -0.0079(6) 0.0024(6)
N4 0.0323(7) 0.0325(7) 0.0367(7) 0.0000(5) 0.0010(6) 0.0029(6)

loop_
_atom_type_symbol
_atom_type_description
_atom_type_scat_dispersion_real
_atom_type_scat_dispersion_imag
_atom_type_scat_source
C C 0.0033 0.0016 'International Tables Vol C Tables 4.2.6.8 and 6.1.1.4'
H H 0.0000 0.0000 'International Tables Vol C Tables 4.2.6.8 and 6.1.1.4'
N N 0.0061 0.0033 'International Tables Vol C Tables 4.2.6.8 and 6.1.1.4'
F F 0.0171 0.0103 'International Tables Vol C Tables 4.2.6.8 and 6.1.1.4'

loop_
_geom_angle_atom_site_label_1
_geom_angle_atom_site_label_2
_geom_angle_atom_site_label_3
_geom_angle
C3 C1 C2 119.55(14)
C3 C1 H1 120.2
C2 C1 H1 120.2
C4 C2 C1 120.67(14)
C4 C2 H2 119.7
C1 C2 H2 119.7
C1 C3 C5 121.23(14)
C1 C3 H3 119.4
C5 C3 H3 119.4
C2 C4 C6 121.26(14)
C2 C4 H4 119.4
C6 C4 H4 119.4
C3 C5 C6 119.47(14)
C3 C5 C7 120.68(14)
C6 C5 C7 119.61(13)
C4 C6 C5 117.50(12)
C4 C6 C10 122.90(12)
C5 C6 C10 119.19(12)
C8 C7 C5 120.26(14)
C8 C7 H7 119.9
C5 C7 H7 119.9
C7 C8 C9 121.28(14)
C7 C8 H8 119.4
C9 C8 H8 119.4
C10 C9 C11 119.95(14)
C10 C9 C8 120.04(13)
C11 C9 C8 119.97(14)
C9 C10 C14 118.33(12)
C9 C10 C6 117.17(12)
C14 C10 C6 124.19(12)
C12 C11 C9 120.36(14)
C12 C11 H11 119.8
C9 C11 H11 119.8
C11 C12 C13 121.11(13)
C11 C12 H12 119.4
C13 C12 H12 119.4
C12 C13 C15 120.32(14)
C12 C13 C14 119.87(14)
C15 C13 C14 119.80(15)
C13 C14 C18 117.42(13)
C13 C14 C10 116.96(13)
C18 C14 C10 125.62(12)
C16 C15 C13 120.67(14)
C16 C15 H15 119.7
C13 C15 H15 119.7
C15 C16 C17 120.58(14)
C15 C16 H16 119.7
C17 C16 H16 119.7
C18 C17 C16 119.93(15)
C18 C17 C19 119.90(14)
C16 C17 C19 120.15(14)
C17 C18 C14 118.16(13)
C17 C18 C22 117.57(13)
C14 C18 C22 124.17(12)
C20 C19 C17 121.39(14)
C20 C19 H19 119.3
C17 C19 H19 119.3
C19 C20 C21 120.67(15)
C19 C20 H20 119.7
C21 C20 H20 119.7
C23 C21 C22 119.30(14)
C23 C21 C20 121.21(15)
C22 C21 C20 119.36(14)
C26 C22 C21 117.29(13)
C26 C22 C18 123.62(12)
C21 C22 C18 118.96(12)
C24 C23 C21 121.47(15)
C24 C23 H23 119.3
C21 C23 H23 119.3
C23 C24 C25 119.33(14)
C23 C24 H24 120.3
C25 C24 H24 120.3
C26 C25 C24 120.50(15)
C26 C25 H25 119.8
C24 C25 H25 119.8
C25 C26 C22 121.39(14)
C25 C26 H26 119.3
C22 C26 H26 119.3
C33 C27 C32 121.46(13)
C33 C27 C28 122.68(13)
C32 C27 C28 115.86(12)
F1 C28 C29 119.25(12)
F1 C28 C27 117.07(12)
C29 C28 C27 123.67(13)
F1 C28 H28 1.5
C29 C28 H28 118.2
C27 C28 H28 118.2
C28 C29 F2B 116.7(5)
C28 C29 C30 120.47(13)
F2B C29 C30 122.6(5)
C28 C29 H29 119.8
F2B C29 H29 6.1
C30 C29 H29 119.8
C36 C30 C29 120.62(13)
C36 C30 C31 123.40(13)
C29 C30 C31 115.97(12)
C32 C31 F2 119.39(13)
C32 C31 C30 123.48(13)
F2 C31 C30 117.12(12)
C32 C31 H31 118.3
F2 C31 H31 1.4
C30 C31 H31 118.3
F1B C32 C31 120.4(5)
F1B C32 C27 119.0(5)
C31 C32 C27 120.52(13)
F1B C32 H32 2.7
C31 C32 H32 119.7
C27 C32 H32 119.7
C27 C33 C34 124.51(13)
C27 C33 C35 120.71(13)
C34 C33 C35 114.77(13)
N1 C34 C33 175.80(15)
N2 C35 C33 179.3(2)
C30 C36 C38 124.96(13)
C30 C36 C37 120.20(13)
C38 C36 C37 114.78(12)
N3 C37 C36 179.19(17)
N4 C38 C36 175.39(15)

loop_
_geom_bond_atom_site_label_1
_geom_bond_atom_site_label_2
_geom_bond_distance
C1 C3 1.363(2)
C1 C2 1.398(2)
C1 H1 0.9300
C2 C4 1.3725(19)
C2 H2 0.9300
C3 C5 1.410(2)
C3 H3 0.9300
C4 C6 1.4131(19)
C4 H4 0.9300
C5 C6 1.4215(19)
C5 C7 1.428(2)
C6 C10 1.4530(18)
C7 C8 1.350(2)
C7 H7 0.9300
C8 C9 1.427(2)
C8 H8 0.9300
C9 C10 1.414(2)
C9 C11 1.422(2)
C10 C14 1.4501(19)
C11 C12 1.348(2)
C11 H11 0.9300
C12 C13 1.420(2)
C12 H12 0.9300
C13 C15 1.420(2)
C13 C14 1.4216(19)
C14 C18 1.447(2)
C15 C16 1.352(3)
C15 H15 0.9300
C16 C17 1.423(2)
C16 H16 0.9300
C17 C18 1.4148(19)
C17 C19 1.426(2)
C18 C22 1.4534(19)
C19 C20 1.347(3)
C19 H19 0.9300
C20 C21 1.425(2)
C20 H20 0.9300
C21 C23 1.410(2)
C21 C22 1.423(2)
C22 C26 1.4123(19)
C23 C24 1.364(2)
C23 H23 0.9300
C24 C25 1.399(2)
C24 H24 0.9300
C25 C26 1.3765(19)
C25 H25 0.9300
C26 H26 0.9300
C27 C33 1.3722(19)
C27 C32 1.4381(19)
C27 C28 1.4427(19)
C28 F1 1.3346(15)
C28 C29 1.335(2)
C28 H28 0.9300
C29 F2B 1.339(12)
C29 C30 1.4378(19)
C29 H29 0.9300
F1B C32 1.257(12)
C30 C36 1.3763(19)
C30 C31 1.4429(19)
C31 C32 1.337(2)
C31 F2 1.3428(15)
C31 H31 0.9300
C32 H32 0.9300
C33 C34 1.435(2)
C33 C35 1.439(2)
C34 N1 1.1454(19)
C35 N2 1.142(2)
C36 C38 1.4336(19)
C36 C37 1.440(2)
C37 N3 1.146(2)
C38 N4 1.1474(18)
